data_2229320
loop_
_publ_author_name
'Yaz\?ic\?i, Serap'
'Albayrak, \,Ci\(gdem'
'G\"umr\"uk\,c\"uo\(glu, Ismail'
'\,Senel, Ismet'
'B\"uy\"ukg\"ung\"or, Orhan'

_publ_section_title
;
 1-{5-[(<i>E</i>)-(4-Propylphenyl)diazenyl]-2-hydroxyphenyl}ethanone
;
_journal_coeditor_code BH2335
_journal_issue 3
_journal_name_full 'Acta Crystallographica Section E'
_journal_page_first o640
_journal_paper_doi 10.1107/S1600536811004910
_journal_volume 67
_journal_year 2011
_chemical_formula_iupac 'C17 H18 N2 O2'
_chemical_formula_moiety 'C17 H18 N2 O2'
_chemical_formula_sum 'C17 H18 N2 O2'
_chemical_formula_weight 282.33
_chemical_melting_point 350
_chemical_name_systematic
;
1-{5-[(<i>E</i>)-(4-Propylphenyl)diazenyl]-2-hydroxyphenyl}ethanone
;
_space_group_IT_number 14
_symmetry_cell_setting monoclinic
_symmetry_space_group_name_Hall '-P 2ybc'
_symmetry_space_group_name_H-M 'P 1 21/c 1'
_atom_sites_solution_hydrogens geom
_atom_sites_solution_primary direct
_atom_sites_solution_secondary difmap
_audit_creation_method SHELXL-97
_cell_angle_alpha 90.00
_cell_angle_beta 102.578(3)
_cell_angle_gamma 90.00
_cell_formula_units_Z 4
_cell_length_a 14.8315(5)
_cell_length_b 7.5573(2)
_cell_length_c 13.5020(4)
_cell_measurement_reflns_used 29224
_cell_measurement_temperature 150
_cell_measurement_theta_max 28.00
_cell_measurement_theta_min 1.54
_cell_volume 1477.07(8)
_computing_cell_refinement 'X-AREA (Stoe & Cie, 2002)'
_computing_data_collection 'X-AREA (Stoe & Cie, 2002)'
_computing_data_reduction 'X-RED32 (Stoe & Cie, 2002)'
_computing_molecular_graphics 'ORTEP-3 for Windows (Farrugia, 1997)'
_computing_publication_material 'WinGX (Farrugia, 1999)'
_computing_structure_refinement 'SHELXL97 (Sheldrick, 2008)'
_computing_structure_solution 'SHELXS97 (Sheldrick, 2008)'
_diffrn_ambient_temperature 150
_diffrn_detector_area_resol_mean 6.67
_diffrn_measured_fraction_theta_full 0.997
_diffrn_measured_fraction_theta_max 0.997
_diffrn_measurement_device_type 'Stoe IPDS II'
_diffrn_measurement_method \w
_diffrn_radiation_monochromator graphite
_diffrn_radiation_source 'fine-focus sealed tube'
_diffrn_radiation_type MoK\a
_diffrn_radiation_wavelength 0.71073
_diffrn_reflns_av_R_equivalents 0.0393
_diffrn_reflns_av_sigmaI/netI 0.0186
_diffrn_reflns_limit_h_max 18
_diffrn_reflns_limit_h_min -18
_diffrn_reflns_limit_k_max 9
_diffrn_reflns_limit_k_min -9
_diffrn_reflns_limit_l_max 16
_diffrn_reflns_limit_l_min -16
_diffrn_reflns_number 21625
_diffrn_reflns_theta_full 26.50
_diffrn_reflns_theta_max 26.50
_diffrn_reflns_theta_min 2.81
_diffrn_standards_number 0
_exptl_absorpt_coefficient_mu 0.084
_exptl_absorpt_correction_T_max 0.9839
_exptl_absorpt_correction_T_min 0.9459
_exptl_absorpt_correction_type integration
_exptl_absorpt_process_details '(X-RED32; Stoe & Cie, 2002)'
_exptl_crystal_colour brown
_exptl_crystal_density_diffrn 1.270
_exptl_crystal_density_method 'not measured'
_exptl_crystal_description prism
_exptl_crystal_F_000 600
_exptl_crystal_size_max 0.75
_exptl_crystal_size_mid 0.47
_exptl_crystal_size_min 0.21
_refine_diff_density_max 0.211
_refine_diff_density_min -0.156
_refine_ls_extinction_method none
_refine_ls_goodness_of_fit_ref 1.044
_refine_ls_hydrogen_treatment mixed
_refine_ls_matrix_type full
_refine_ls_number_constraints 0
_refine_ls_number_parameters 195
_refine_ls_number_reflns 3054
_refine_ls_number_restraints 0
_refine_ls_restrained_S_all 1.044
_refine_ls_R_factor_all 0.0407
_refine_ls_R_factor_gt 0.0350
_refine_ls_shift/su_max 0.000
_refine_ls_shift/su_mean 0.000
_refine_ls_structure_factor_coef Fsqd
_refine_ls_weighting_details 'calc w=1/[\s^2^(Fo^2^)+(0.0487P)^2^+0.2885P] where P=(Fo^2^+2Fc^2^)/3'
_refine_ls_weighting_scheme calc
_refine_ls_wR_factor_gt 0.0934
_refine_ls_wR_factor_ref 0.0967
_reflns_number_gt 2680
_reflns_number_total 3054
_reflns_threshold_expression I>2\s(I)
_cod_data_source_file bh2335.cif
_cod_data_source_block I
_cod_original_sg_symbol_H-M 'P 21/c'
_cod_database_code 2229320
_cod_database_fobs_code 2229320

loop_
_symmetry_equiv_pos_as_xyz
'x, y, z'
'-x, y+1/2, -z+1/2'
'-x, -y, -z'
'x, -y-1/2, z-1/2'

loop_
_atom_site_type_symbol
_atom_site_label
_atom_site_fract_x
_atom_site_fract_y
_atom_site_fract_z
_atom_site_U_iso_or_equiv
_atom_site_adp_type
_atom_site_calc_flag
_atom_site_refinement_flags
_atom_site_occupancy
_atom_site_disorder_assembly
_atom_site_disorder_group
C C1 0.47997(7) 0.68823(13) 0.36509(7) 0.0259(2) Uani d . 1 . .
C C2 0.50206(7) 0.61432(14) 0.27782(8) 0.0288(2) Uani d . 1 . .
H H2 0.5600 0.5644 0.2815 0.035 Uiso calc R 1 . .
C C3 0.43876(7) 0.61552(14) 0.18743(8) 0.0310(2) Uani d . 1 . .
H H3 0.4540 0.5670 0.1299 0.037 Uiso calc R 1 . .
C C4 0.35131(7) 0.68914(14) 0.18103(8) 0.0293(2) Uani d . 1 . .
C C5 0.32685(7) 0.76156(13) 0.26807(7) 0.0264(2) Uani d . 1 . .
C C6 0.39293(7) 0.75846(13) 0.35970(7) 0.0260(2) Uani d . 1 . .
H H6 0.3780 0.8045 0.4180 0.031 Uiso calc R 1 . .
C C7 0.23300(7) 0.83175(13) 0.26066(8) 0.0287(2) Uani d . 1 . .
C C8 0.20412(7) 0.89985(15) 0.35252(8) 0.0319(2) Uani d . 1 . .
H H8A 0.1425 0.9460 0.3335 0.048 Uiso calc R 1 . .
H H8B 0.2455 0.9921 0.3829 0.048 Uiso calc R 1 . .
H H8C 0.2058 0.8053 0.4004 0.048 Uiso calc R 1 . .
C C9 0.68461(7) 0.65001(13) 0.55710(7) 0.0253(2) Uani d . 1 . .
C C10 0.65886(7) 0.69262(14) 0.64747(8) 0.0281(2) Uani d . 1 . .
H H10 0.5984 0.7262 0.6467 0.034 Uiso calc R 1 . .
C C11 0.72316(7) 0.68489(14) 0.73810(8) 0.0290(2) Uani d . 1 . .
H H11 0.7055 0.7149 0.7980 0.035 Uiso calc R 1 . .
C C12 0.81431(7) 0.63289(13) 0.74182(8) 0.0277(2) Uani d . 1 . .
C C13 0.83931(7) 0.59345(15) 0.65066(8) 0.0310(2) Uani d . 1 . .
H H13 0.8999 0.5611 0.6513 0.037 Uiso calc R 1 . .
C C14 0.77553(7) 0.60153(14) 0.55917(8) 0.0298(2) Uani d . 1 . .
H H14 0.7934 0.5746 0.4991 0.036 Uiso calc R 1 . .
C C15 0.88314(7) 0.61869(15) 0.84173(8) 0.0323(2) Uani d . 1 . .
H H15A 0.9176 0.5094 0.8424 0.039 Uiso calc R 1 . .
H H15B 0.8498 0.6120 0.8959 0.039 Uiso calc R 1 . .
C C16 0.95106(7) 0.77208(15) 0.86325(8) 0.0332(2) Uani d . 1 . .
H H16A 0.9171 0.8825 0.8588 0.040 Uiso calc R 1 . .
H H16B 0.9881 0.7742 0.8122 0.040 Uiso calc R 1 . .
C C17 1.01453(8) 0.75689(16) 0.96802(8) 0.0364(3) Uani d . 1 . .
H H17A 1.0562 0.8557 0.9791 0.055 Uiso calc R 1 . .
H H17B 1.0492 0.6489 0.9722 0.055 Uiso calc R 1 . .
H H17C 0.9782 0.7565 1.0188 0.055 Uiso calc R 1 . .
N N1 0.54195(6) 0.69552(12) 0.46137(6) 0.0276(2) Uani d . 1 . .
N N2 0.62283(6) 0.64756(12) 0.45996(6) 0.0276(2) Uani d . 1 . .
O O1 0.29175(6) 0.68415(12) 0.09043(6) 0.0392(2) Uani d . 1 . .
O O2 0.17695(6) 0.83191(12) 0.17831(6) 0.0416(2) Uani d . 1 . .
H H1 0.2391(13) 0.734(2) 0.1040(13) 0.074(5) Uiso d . 1 . .

loop_
_atom_site_aniso_label
_atom_site_aniso_U_11
_atom_site_aniso_U_22
_atom_site_aniso_U_33
_atom_site_aniso_U_12
_atom_site_aniso_U_13
_atom_site_aniso_U_23
C1 0.0254(5) 0.0280(5) 0.0231(5) -0.0024(4) 0.0022(4) 0.0021(4)
C2 0.0267(5) 0.0311(5) 0.0286(5) -0.0007(4) 0.0062(4) 0.0006(4)
C3 0.0357(6) 0.0334(5) 0.0244(5) -0.0029(4) 0.0076(4) -0.0017(4)
C4 0.0333(5) 0.0295(5) 0.0219(5) -0.0040(4) -0.0010(4) 0.0019(4)
C5 0.0271(5) 0.0260(5) 0.0240(5) -0.0016(4) 0.0012(4) 0.0025(4)
C6 0.0265(5) 0.0276(5) 0.0227(5) -0.0019(4) 0.0028(4) 0.0002(4)
C7 0.0279(5) 0.0260(5) 0.0283(5) -0.0010(4) -0.0024(4) 0.0037(4)
C8 0.0261(5) 0.0347(6) 0.0330(6) 0.0025(4) 0.0023(4) 0.0038(4)
C9 0.0239(5) 0.0255(5) 0.0250(5) -0.0010(4) 0.0019(4) 0.0016(4)
C10 0.0228(5) 0.0324(5) 0.0291(5) 0.0007(4) 0.0053(4) 0.0017(4)
C11 0.0282(5) 0.0331(5) 0.0253(5) -0.0022(4) 0.0050(4) 0.0013(4)
C12 0.0266(5) 0.0254(5) 0.0285(5) -0.0028(4) 0.0003(4) 0.0037(4)
C13 0.0226(5) 0.0343(5) 0.0344(6) 0.0035(4) 0.0029(4) 0.0005(4)
C14 0.0268(5) 0.0343(5) 0.0281(5) 0.0024(4) 0.0057(4) -0.0016(4)
C15 0.0298(5) 0.0336(6) 0.0297(5) -0.0012(4) -0.0019(4) 0.0058(4)
C16 0.0316(5) 0.0325(5) 0.0311(5) -0.0010(4) -0.0032(4) 0.0037(4)
C17 0.0321(6) 0.0419(6) 0.0311(6) -0.0022(5) -0.0019(4) 0.0017(5)
N1 0.0236(4) 0.0315(4) 0.0259(4) 0.0001(3) 0.0015(3) 0.0012(3)
N2 0.0238(4) 0.0314(4) 0.0265(4) 0.0001(3) 0.0026(3) 0.0014(3)
O1 0.0409(5) 0.0493(5) 0.0220(4) 0.0021(4) -0.0050(3) -0.0028(3)
O2 0.0359(4) 0.0484(5) 0.0326(4) 0.0095(4) -0.0100(3) -0.0021(4)

loop_
_atom_type_symbol
_atom_type_description
_atom_type_scat_dispersion_real
_atom_type_scat_dispersion_imag
_atom_type_scat_source
C C 0.0033 0.0016 'International Tables Vol C Tables 4.2.6.8 and 6.1.1.4'
H H 0.0000 0.0000 'International Tables Vol C Tables 4.2.6.8 and 6.1.1.4'
N N 0.0061 0.0033 'International Tables Vol C Tables 4.2.6.8 and 6.1.1.4'
O O 0.0106 0.0060 'International Tables Vol C Tables 4.2.6.8 and 6.1.1.4'

loop_
_geom_angle_atom_site_label_1
_geom_angle_atom_site_label_2
_geom_angle_atom_site_label_3
_geom_angle_site_symmetry_1
_geom_angle_site_symmetry_3
_geom_angle
_geom_angle_publ_flag
C6 C1 C2 . . 119.58(9) ?
C6 C1 N1 . . 116.35(9) ?
C2 C1 N1 . . 124.06(9) ?
C3 C2 C1 . . 120.34(10) ?
C3 C2 H2 . . 119.8 ?
C1 C2 H2 . . 119.8 ?
C2 C3 C4 . . 120.37(10) ?
C2 C3 H3 . . 119.8 ?
C4 C3 H3 . . 119.8 ?
O1 C4 C3 . . 117.55(9) ?
O1 C4 C5 . . 122.04(10) ?
C3 C4 C5 . . 120.39(9) ?
C6 C5 C4 . . 118.09(9) ?
C6 C5 C7 . . 122.34(9) ?
C4 C5 C7 . . 119.54(9) ?
C1 C6 C5 . . 121.21(9) ?
C1 C6 H6 . . 119.4 ?
C5 C6 H6 . . 119.4 ?
O2 C7 C5 . . 120.17(10) ?
O2 C7 C8 . . 119.36(9) ?
C5 C7 C8 . . 120.46(9) ?
C7 C8 H8A . . 109.5 ?
C7 C8 H8B . . 109.5 ?
H8A C8 H8B . . 109.5 ?
C7 C8 H8C . . 109.5 ?
H8A C8 H8C . . 109.5 ?
H8B C8 H8C . . 109.5 ?
C14 C9 C10 . . 119.50(9) ?
C14 C9 N2 . . 116.13(9) ?
C10 C9 N2 . . 124.35(9) ?
C11 C10 C9 . . 119.92(9) ?
C11 C10 H10 . . 120.0 ?
C9 C10 H10 . . 120.0 ?
C10 C11 C12 . . 121.34(10) ?
C10 C11 H11 . . 119.3 ?
C12 C11 H11 . . 119.3 ?
C13 C12 C11 . . 118.02(9) ?
C13 C12 C15 . . 121.11(9) ?
C11 C12 C15 . . 120.87(9) ?
C14 C13 C12 . . 121.16(9) ?
C14 C13 H13 . . 119.4 ?
C12 C13 H13 . . 119.4 ?
C13 C14 C9 . . 120.04(10) ?
C13 C14 H14 . . 120.0 ?
C9 C14 H14 . . 120.0 ?
C12 C15 C16 . . 114.06(8) ?
C12 C15 H15A . . 108.7 ?
C16 C15 H15A . . 108.7 ?
C12 C15 H15B . . 108.7 ?
C16 C15 H15B . . 108.7 ?
H15A C15 H15B . . 107.6 ?
C15 C16 C17 . . 111.68(9) ?
C15 C16 H16A . . 109.3 ?
C17 C16 H16A . . 109.3 ?
C15 C16 H16B . . 109.3 ?
C17 C16 H16B . . 109.3 ?
H16A C16 H16B . . 107.9 ?
C16 C17 H17A . . 109.5 ?
C16 C17 H17B . . 109.5 ?
H17A C17 H17B . . 109.5 ?
C16 C17 H17C . . 109.5 ?
H17A C17 H17C . . 109.5 ?
H17B C17 H17C . . 109.5 ?
N2 N1 C1 . . 113.86(8) ?
N1 N2 C9 . . 113.96(8) ?
C4 O1 H1 . . 103.0(11) ?

loop_
_geom_bond_atom_site_label_1
_geom_bond_atom_site_label_2
_geom_bond_site_symmetry_2
_geom_bond_distance
_geom_bond_publ_flag
C1 C6 . 1.3830(14) ?
C1 C2 . 1.4057(14) ?
C1 N1 . 1.4203(12) ?
C2 C3 . 1.3682(14) ?
C2 H2 . 0.9300 ?
C3 C4 . 1.3965(15) ?
C3 H3 . 0.9300 ?
C4 O1 . 1.3444(12) ?
C4 C5 . 1.4135(15) ?
C5 C6 . 1.4013(13) ?
C5 C7 . 1.4725(14) ?
C6 H6 . 0.9300 ?
C7 O2 . 1.2349(12) ?
C7 C8 . 1.4893(15) ?
C8 H8A . 0.9600 ?
C8 H8B . 0.9600 ?
C8 H8C . 0.9600 ?
C9 C14 . 1.3917(14) ?
C9 C10 . 1.3933(14) ?
C9 N2 . 1.4271(12) ?
C10 C11 . 1.3792(14) ?
C10 H10 . 0.9300 ?
C11 C12 . 1.3982(14) ?
C11 H11 . 0.9300 ?
C12 C13 . 1.3930(15) ?
C12 C15 . 1.5079(13) ?
C13 C14 . 1.3840(14) ?
C13 H13 . 0.9300 ?
C14 H14 . 0.9300 ?
C15 C16 . 1.5217(15) ?
C15 H15A . 0.9700 ?
C15 H15B . 0.9700 ?
C16 C17 . 1.5233(14) ?
C16 H16A . 0.9700 ?
C16 H16B . 0.9700 ?
C17 H17A . 0.9600 ?
C17 H17B . 0.9600 ?
C17 H17C . 0.9600 ?
N1 N2 . 1.2572(12) ?
O1 H1 . 0.919(19) ?

loop_
_geom_hbond_atom_site_label_D
_geom_hbond_atom_site_label_H
_geom_hbond_atom_site_label_A
_geom_hbond_site_symmetry_A
_geom_hbond_distance_DH
_geom_hbond_distance_HA
_geom_hbond_distance_DA
_geom_hbond_angle_DHA
_geom_hbond_publ_flag
O1 H1 O2 . 0.921(19) 1.675(18) 2.5365(13) 154.3(16) yes

loop_
_geom_torsion_atom_site_label_1
_geom_torsion_atom_site_label_2
_geom_torsion_atom_site_label_3
_geom_torsion_atom_site_label_4
_geom_torsion_site_symmetry_1
_geom_torsion_site_symmetry_2
_geom_torsion_site_symmetry_3
_geom_torsion_site_symmetry_4
_geom_torsion
_geom_torsion_publ_flag
C6 C1 C2 C3 . . . . 1.58(15) ?
N1 C1 C2 C3 . . . . -178.81(9) ?
C1 C2 C3 C4 . . . . -0.41(15) ?
C2 C3 C4 O1 . . . . -179.12(9) ?
C2 C3 C4 C5 . . . . -0.68(16) ?
O1 C4 C5 C6 . . . . 178.96(9) ?
C3 C4 C5 C6 . . . . 0.59(15) ?
O1 C4 C5 C7 . . . . 0.93(15) ?
C3 C4 C5 C7 . . . . -177.43(9) ?
C2 C1 C6 C5 . . . . -1.67(15) ?
N1 C1 C6 C5 . . . . 178.69(9) ?
C4 C5 C6 C1 . . . . 0.59(15) ?
C7 C5 C6 C1 . . . . 178.56(9) ?
C6 C5 C7 O2 . . . . 180.00(10) ?
C4 C5 C7 O2 . . . . -2.06(15) ?
C6 C5 C7 C8 . . . . -1.21(15) ?
C4 C5 C7 C8 . . . . 176.72(9) ?
C14 C9 C10 C11 . . . . -0.62(15) ?
N2 C9 C10 C11 . . . . 177.63(9) ?
C9 C10 C11 C12 . . . . -0.73(15) ?
C10 C11 C12 C13 . . . . 1.73(15) ?
C10 C11 C12 C15 . . . . -177.81(9) ?
C11 C12 C13 C14 . . . . -1.41(15) ?
C15 C12 C13 C14 . . . . 178.13(9) ?
C12 C13 C14 C9 . . . . 0.11(16) ?
C10 C9 C14 C13 . . . . 0.93(15) ?
N2 C9 C14 C13 . . . . -177.46(9) ?
C13 C12 C15 C16 . . . . 77.33(13) ?
C11 C12 C15 C16 . . . . -103.14(12) ?
C12 C15 C16 C17 . . . . 176.16(9) ?
C6 C1 N1 N2 . . . . -172.82(9) ?
C2 C1 N1 N2 . . . . 7.55(14) ?
C1 N1 N2 C9 . . . . -178.33(8) ?
C14 C9 N2 N1 . . . . -178.69(9) ?
C10 C9 N2 N1 . . . . 3.01(14) ?

loop_
_cod_related_entry_id
_cod_related_entry_database
_cod_related_entry_code
1 ChemSpider 30656509
